data_4335528
loop_
_publ_author_name
'Prasenjit Mondal'
'Fabian Ehret'
'Martina Bubrin'
'Amit Das'
'Shaikh M. Mobin'
'Wolfgang Kaim'
'Goutam Kumar Lahiri'

_publ_section_title
;
 A Diruthenium Complex of a "Nindigo" Ligand
;
_journal_name_full 'Inorganic Chemistry'
_journal_page_first 8467
_journal_page_last 8475
_journal_paper_doi 10.1021/ic400390b
_journal_volume 52
_journal_year 2013
_chemical_formula_sum 'C48 H46 N4 O9.5 Ru2'
_chemical_formula_weight 1033.03
_chemical_name_systematic
;
 ?
;
_space_group_IT_number 15
_symmetry_cell_setting monoclinic
_symmetry_space_group_name_Hall '-C 2yc'
_symmetry_space_group_name_H-M 'C 1 2/c 1'
_atom_sites_solution_hydrogens geom
_atom_sites_solution_primary direct
_atom_sites_solution_secondary difmap
_audit_creation_method SHELXL-97
_cell_angle_alpha 90.00
_cell_angle_beta 92.024(2)
_cell_angle_gamma 90.00
_cell_formula_units_Z 4
_cell_length_a 21.5351(4)
_cell_length_b 13.4540(5)
_cell_length_c 16.2783(4)
_cell_measurement_reflns_used 5910
_cell_measurement_temperature 150(2)
_cell_measurement_theta_max 32.0851
_cell_measurement_theta_min 3.0409
_cell_volume 4713.4(2)
_computing_cell_refinement 'CrysAlis RED, Oxford Diffraction Ltd.,'
_computing_data_collection 'CrysAlis CCD, Oxford Diffraction Ltd.,'
_computing_data_reduction 'CrysAlis RED, Oxford Diffraction Ltd.,'
_computing_molecular_graphics Ortep3
_computing_publication_material Shelx97
_computing_structure_refinement 'SHELXL-97 (Sheldrick, 1997)'
_computing_structure_solution 'SHELXS-97 (Sheldrick, 1997)'
_diffrn_ambient_temperature 150(2)
_diffrn_detector_area_resol_mean 15.9948
_diffrn_measured_fraction_theta_full 0.996
_diffrn_measured_fraction_theta_max 0.996
_diffrn_measurement_device_type 'OXFORD DIFFRACTION SUPER NOVA'
_diffrn_measurement_method \w/q-scan
_diffrn_radiation_monochromator graphite
_diffrn_radiation_source 'Micro-Focus (Mo) x-ray Source'
_diffrn_radiation_type MoK\a
_diffrn_radiation_wavelength 0.71073
_diffrn_reflns_av_R_equivalents 0.0339
_diffrn_reflns_av_sigmaI/netI 0.0380
_diffrn_reflns_limit_h_max 25
_diffrn_reflns_limit_h_min -21
_diffrn_reflns_limit_k_max 16
_diffrn_reflns_limit_k_min -14
_diffrn_reflns_limit_l_max 19
_diffrn_reflns_limit_l_min -16
_diffrn_reflns_number 12537
_diffrn_reflns_theta_full 25.00
_diffrn_reflns_theta_max 25.00
_diffrn_reflns_theta_min 3.05
_exptl_absorpt_coefficient_mu 0.700
_exptl_absorpt_correction_T_max 0.9145
_exptl_absorpt_correction_T_min 0.8556
_exptl_absorpt_correction_type multi-scan
_exptl_absorpt_process_details
;
CrysAlis RED, Oxford Diffraction Ltd.,
Version 1.171.31.7 (release 18-10-2006 CrysAlis171 .NET)
(compiled Oct 18 2006,16:28:17)
empirical absorption correction using spherical harmonics,
 implemented in SCALE3 ABSPACK scaling algorithm.
;
_exptl_crystal_colour BLACK
_exptl_crystal_density_diffrn 1.456
_exptl_crystal_description BLOCK
_exptl_crystal_F_000 2104
_exptl_crystal_size_max 0.23
_exptl_crystal_size_mid 0.18
_exptl_crystal_size_min 0.13
_refine_diff_density_max 1.130
_refine_diff_density_min -0.588
_refine_diff_density_rms 0.095
_refine_ls_extinction_method none
_refine_ls_goodness_of_fit_ref 1.065
_refine_ls_hydrogen_treatment RIDING
_refine_ls_matrix_type full
_refine_ls_number_parameters 303
_refine_ls_number_reflns 4129
_refine_ls_number_restraints 0
_refine_ls_restrained_S_all 1.065
_refine_ls_R_factor_all 0.0475
_refine_ls_R_factor_gt 0.0379
_refine_ls_shift/su_max 0.002
_refine_ls_shift/su_mean 0.000
_refine_ls_structure_factor_coef Fsqd
_refine_ls_weighting_details 'calc w=1/[\s^2^(Fo^2^)+(0.0504P)^2^+16.3748P] where P=(Fo^2^+2Fc^2^)/3'
_refine_ls_weighting_scheme calc
_refine_ls_wR_factor_gt 0.0982
_refine_ls_wR_factor_ref 0.1059
_reflns_number_gt 3482
_reflns_number_total 4129
_reflns_threshold_expression >2sigma(I)
_cod_data_source_file ic400390b_si_002.cif
_cod_data_source_block 1
_cod_original_sg_symbol_H-M 'C 2/c'
_cod_original_formula_sum 'C48 H46 N4 O9.50 Ru2'
_cod_database_code 4335528

loop_
_symmetry_equiv_pos_as_xyz
'x, y, z'
'-x, y, -z+1/2'
'x+1/2, y+1/2, z'
'-x+1/2, y+1/2, -z+1/2'
'-x, -y, -z'
'x, -y, z-1/2'
'-x+1/2, -y+1/2, -z'
'x+1/2, -y+1/2, z-1/2'

loop_
_atom_site_label
_atom_site_type_symbol
_atom_site_fract_x
_atom_site_fract_y
_atom_site_fract_z
_atom_site_U_iso_or_equiv
_atom_site_adp_type
_atom_site_occupancy
_atom_site_symmetry_multiplicity
_atom_site_calc_flag
_atom_site_refinement_flags
Ru1 Ru 0.874618(12) 0.18129(2) 0.160691(17) 0.02024(12) Uani 1 1 d .
O1 O 0.84888(12) 0.31267(19) 0.10671(16) 0.0263(6) Uani 1 1 d .
O2 O 0.78335(11) 0.1402(2) 0.17439(16) 0.0264(6) Uani 1 1 d .
O3 O 0.86974(11) 0.1181(2) 0.04649(15) 0.0259(6) Uani 1 1 d .
O4 O 0.89709(11) 0.05038(19) 0.21421(15) 0.0231(6) Uani 1 1 d .
N1 N 0.96407(14) 0.2126(2) 0.14700(18) 0.0222(7) Uani 1 1 d .
N2 N 0.87997(13) 0.2357(2) 0.27345(18) 0.0212(7) Uani 1 1 d .
C1 C 0.99429(17) 0.2444(3) 0.0756(2) 0.0228(8) Uani 1 1 d .
C2 C 0.96618(19) 0.2657(3) -0.0006(2) 0.0302(9) Uani 1 1 d .
H2 H 0.9229 0.2558 -0.0109 0.036 Uiso 1 1 calc R
C3 C 1.0041(2) 0.3023(3) -0.0613(3) 0.0346(10) Uani 1 1 d .
H3 H 0.9863 0.3179 -0.1139 0.042 Uiso 1 1 calc R
C4 C 1.0676(2) 0.3164(3) -0.0463(3) 0.0347(10) Uani 1 1 d .
H4 H 1.0923 0.3408 -0.0891 0.042 Uiso 1 1 calc R
C5 C 1.09529(19) 0.2956(3) 0.0296(2) 0.0297(9) Uani 1 1 d .
H5 H 1.1386 0.3059 0.0395 0.036 Uiso 1 1 calc R
C6 C 1.05814(17) 0.2588(3) 0.0920(2) 0.0233(8) Uani 1 1 d .
C7 C 1.00769(17) 0.2098(3) 0.2082(2) 0.0205(8) Uani 1 1 d .
C8 C 0.82340(16) 0.2645(3) 0.3123(2) 0.0233(8) Uani 1 1 d .
C9 C 0.79029(18) 0.1932(3) 0.3538(2) 0.0285(9) Uani 1 1 d .
H9 H 0.8037 0.1259 0.3547 0.034 Uiso 1 1 calc R
C10 C 0.73756(18) 0.2209(3) 0.3940(3) 0.0342(10) Uani 1 1 d .
H10 H 0.7150 0.1729 0.4236 0.041 Uiso 1 1 calc R
C11 C 0.7175(2) 0.3187(3) 0.3911(3) 0.0371(11) Uani 1 1 d .
H11 H 0.6816 0.3376 0.4197 0.045 Uiso 1 1 calc R
C12 C 0.7493(2) 0.3888(3) 0.3471(3) 0.0366(10) Uani 1 1 d .
H12 H 0.7347 0.4554 0.3440 0.044 Uiso 1 1 calc R
C13 C 0.80301(18) 0.3610(3) 0.3070(3) 0.0309(9) Uani 1 1 d .
H13 H 0.8252 0.4086 0.2763 0.037 Uiso 1 1 calc R
C14 C 0.93113(16) 0.2338(3) 0.3215(2) 0.0213(8) Uani 1 1 d .
C15 C 0.7842(2) 0.4363(3) 0.0480(3) 0.0438(11) Uani 1 1 d .
H15A H 0.7773 0.4872 0.0898 0.066 Uiso 1 1 calc R
H15B H 0.7484 0.4343 0.0091 0.066 Uiso 1 1 calc R
H15C H 0.8217 0.4525 0.0184 0.066 Uiso 1 1 calc R
C16 C 0.79202(19) 0.3365(3) 0.0888(2) 0.0294(9) Uani 1 1 d .
C17 C 0.73923(18) 0.2819(3) 0.1070(3) 0.0332(10) Uani 1 1 d .
H17 H 0.7005 0.3094 0.0889 0.040 Uiso 1 1 calc R
C18 C 0.73683(17) 0.1926(3) 0.1482(2) 0.0273(9) Uani 1 1 d .
C19 C 0.67419(18) 0.1486(4) 0.1671(3) 0.0417(11) Uani 1 1 d .
H19A H 0.6707 0.0819 0.1432 0.063 Uiso 1 1 calc R
H19B H 0.6411 0.1910 0.1436 0.063 Uiso 1 1 calc R
H19C H 0.6702 0.1444 0.2268 0.063 Uiso 1 1 calc R
C20 C 0.9039(2) 0.0137(3) -0.0587(2) 0.0364(10) Uani 1 1 d .
H20A H 0.8691 0.0428 -0.0908 0.055 Uiso 1 1 calc R
H20B H 0.9045 -0.0584 -0.0671 0.055 Uiso 1 1 calc R
H20C H 0.9430 0.0424 -0.0766 0.055 Uiso 1 1 calc R
C21 C 0.89643(16) 0.0359(3) 0.0315(2) 0.0271(9) Uani 1 1 d .
C22 C 0.91781(17) -0.0337(3) 0.0895(2) 0.0286(9) Uani 1 1 d .
H22 H 0.9382 -0.0908 0.0692 0.034 Uiso 1 1 calc R
C23 C 0.91199(16) -0.0269(3) 0.1749(2) 0.0255(8) Uani 1 1 d .
C24 C 0.9210(2) -0.1179(3) 0.2275(3) 0.0364(10) Uani 1 1 d .
H24A H 0.9453 -0.1005 0.2774 0.055 Uiso 1 1 calc R
H24B H 0.9431 -0.1687 0.1968 0.055 Uiso 1 1 calc R
H24C H 0.8804 -0.1438 0.2425 0.055 Uiso 1 1 calc R
O222 O 0.9294(8) 0.4702(8) 0.1823(8) 0.144(5) Uani 0.50 1 d P
O111 O 1.0468(6) 0.4894(9) 0.1568(8) 0.043(3) Uani 0.25 1 d P

loop_
_atom_site_aniso_label
_atom_site_aniso_U_11
_atom_site_aniso_U_22
_atom_site_aniso_U_33
_atom_site_aniso_U_23
_atom_site_aniso_U_13
_atom_site_aniso_U_12
Ru1 0.01249(17) 0.0292(2) 0.01900(19) -0.00069(12) 0.00068(11) 0.00191(11)
O1 0.0199(14) 0.0344(16) 0.0243(14) 0.0005(11) -0.0018(11) 0.0023(11)
O2 0.0173(13) 0.0341(15) 0.0277(15) -0.0017(12) 0.0010(11) 0.0015(11)
O3 0.0184(13) 0.0363(16) 0.0230(14) -0.0018(12) -0.0008(10) 0.0022(11)
O4 0.0162(12) 0.0312(15) 0.0220(14) 0.0003(11) 0.0011(10) 0.0020(11)
N1 0.0192(16) 0.0285(17) 0.0189(16) -0.0007(13) 0.0025(12) 0.0018(13)
N2 0.0144(15) 0.0270(17) 0.0223(16) 0.0015(13) 0.0035(12) 0.0017(12)
C1 0.0204(18) 0.028(2) 0.0202(19) -0.0002(15) 0.0051(15) -0.0013(15)
C2 0.026(2) 0.040(2) 0.025(2) 0.0039(17) 0.0017(16) 0.0031(18)
C3 0.033(2) 0.050(3) 0.021(2) 0.0077(18) 0.0007(17) 0.0061(19)
C4 0.031(2) 0.049(3) 0.025(2) 0.0086(19) 0.0083(18) 0.0000(19)
C5 0.023(2) 0.041(2) 0.025(2) 0.0049(17) 0.0056(16) -0.0026(17)
C6 0.0217(19) 0.027(2) 0.022(2) -0.0017(15) 0.0037(15) 0.0015(15)
C7 0.0181(18) 0.0224(19) 0.0211(19) 0.0016(15) 0.0018(14) 0.0017(15)
C8 0.0158(18) 0.032(2) 0.022(2) -0.0064(16) -0.0006(14) 0.0030(15)
C9 0.023(2) 0.035(2) 0.028(2) 0.0015(17) 0.0052(16) 0.0038(16)
C10 0.021(2) 0.045(3) 0.037(2) 0.002(2) 0.0092(18) -0.0011(18)
C11 0.023(2) 0.048(3) 0.042(3) -0.005(2) 0.0122(19) 0.0079(19)
C12 0.032(2) 0.037(3) 0.041(3) -0.004(2) 0.0047(19) 0.0119(19)
C13 0.025(2) 0.035(2) 0.033(2) 0.0015(18) 0.0056(17) 0.0007(17)
C14 0.0178(18) 0.025(2) 0.0212(19) -0.0004(15) 0.0031(14) -0.0009(15)
C15 0.039(3) 0.042(3) 0.049(3) 0.008(2) -0.003(2) 0.004(2)
C16 0.029(2) 0.036(2) 0.023(2) -0.0031(17) -0.0032(16) 0.0096(17)
C17 0.0180(19) 0.042(3) 0.040(3) -0.002(2) -0.0024(17) 0.0060(18)
C18 0.0147(19) 0.040(2) 0.027(2) -0.0073(17) -0.0001(16) 0.0020(16)
C19 0.017(2) 0.057(3) 0.051(3) 0.003(2) 0.0006(19) 0.001(2)
C20 0.036(2) 0.048(3) 0.025(2) -0.0082(19) 0.0038(18) 0.001(2)
C21 0.0155(18) 0.038(2) 0.028(2) -0.0060(17) 0.0015(15) -0.0037(16)
C22 0.024(2) 0.032(2) 0.030(2) -0.0028(17) 0.0024(16) 0.0020(16)
C23 0.0144(17) 0.031(2) 0.031(2) 0.0024(17) 0.0001(15) 0.0021(15)
C24 0.042(3) 0.035(2) 0.032(2) 0.0040(18) -0.0001(19) 0.0057(19)
O222 0.226(16) 0.068(7) 0.141(11) 0.002(7) 0.063(10) -0.034(8)
O111 0.040(7) 0.027(6) 0.062(9) 0.002(6) 0.001(6) 0.001(5)

loop_
_atom_type_symbol
_atom_type_description
_atom_type_scat_dispersion_real
_atom_type_scat_dispersion_imag
_atom_type_scat_source
C C 0.0033 0.0016 'International Tables Vol C Tables 4.2.6.8 and 6.1.1.4'
H H 0.0000 0.0000 'International Tables Vol C Tables 4.2.6.8 and 6.1.1.4'
N N 0.0061 0.0033 'International Tables Vol C Tables 4.2.6.8 and 6.1.1.4'
O O 0.0106 0.0060 'International Tables Vol C Tables 4.2.6.8 and 6.1.1.4'
Ru Ru -1.2594 0.8363 'International Tables Vol C Tables 4.2.6.8 and 6.1.1.4'

loop_
_geom_angle_atom_site_label_1
_geom_angle_atom_site_label_2
_geom_angle_atom_site_label_3
_geom_angle
_geom_angle_site_symmetry_1
_geom_angle_site_symmetry_3
N2 Ru1 N1 90.03(12) . .
N2 Ru1 O4 85.24(11) . .
N1 Ru1 O4 90.85(11) . .
N2 Ru1 O1 94.88(12) . .
N1 Ru1 O1 91.01(12) . .
O4 Ru1 O1 178.14(10) . .
N2 Ru1 O3 177.13(11) . .
N1 Ru1 O3 90.29(11) . .
O4 Ru1 O3 91.91(10) . .
O1 Ru1 O3 87.96(10) . .
N2 Ru1 O2 91.35(11) . .
N1 Ru1 O2 176.64(11) . .
O4 Ru1 O2 86.22(10) . .
O1 Ru1 O2 91.92(11) . .
O3 Ru1 O2 88.17(10) . .
C16 O1 Ru1 123.6(3) . .
C18 O2 Ru1 123.5(3) . .
C21 O3 Ru1 121.8(2) . .
C23 O4 Ru1 124.0(2) . .
C7 N1 C1 106.6(3) . .
C7 N1 Ru1 124.4(2) . .
C1 N1 Ru1 129.0(2) . .
C14 N2 C8 116.2(3) . .
C14 N2 Ru1 124.1(2) . .
C8 N2 Ru1 118.9(2) . .
C2 C1 C6 122.3(3) . .
C2 C1 N1 126.6(3) . .
C6 C1 N1 111.1(3) . .
C1 C2 C3 117.2(4) . .
C1 C2 H2 121.4 . .
C3 C2 H2 121.4 . .
C2 C3 C4 121.4(4) . .
C2 C3 H3 119.3 . .
C4 C3 H3 119.3 . .
C5 C4 C3 121.2(4) . .
C5 C4 H4 119.4 . .
C3 C4 H4 119.4 . .
C4 C5 C6 118.7(4) . .
C4 C5 H5 120.7 . .
C6 C5 H5 120.7 . .
C5 C6 C1 119.3(3) . .
C5 C6 C14 134.8(3) . 2_755
C1 C6 C14 105.8(3) . 2_755
N1 C7 C7 122.2(4) . 2_755
N1 C7 C14 111.4(3) . 2_755
C7 C7 C14 124.4(4) 2_755 2_755
C13 C8 C9 121.1(3) . .
C13 C8 N2 119.9(3) . .
C9 C8 N2 119.0(3) . .
C10 C9 C8 119.3(4) . .
C10 C9 H9 120.3 . .
C8 C9 H9 120.3 . .
C9 C10 C11 120.1(4) . .
C9 C10 H10 119.9 . .
C11 C10 H10 119.9 . .
C12 C11 C10 120.4(4) . .
C12 C11 H11 119.8 . .
C10 C11 H11 119.8 . .
C11 C12 C13 119.5(4) . .
C11 C12 H12 120.2 . .
C13 C12 H12 120.2 . .
C8 C13 C12 119.4(4) . .
C8 C13 H13 120.3 . .
C12 C13 H13 120.3 . .
N2 C14 C7 123.4(3) . 2_755
N2 C14 C6 131.6(3) . 2_755
C7 C14 C6 104.9(3) 2_755 2_755
C16 C15 H15A 109.5 . .
C16 C15 H15B 109.5 . .
H15A C15 H15B 109.5 . .
C16 C15 H15C 109.5 . .
H15A C15 H15C 109.5 . .
H15B C15 H15C 109.5 . .
O1 C16 C17 126.6(4) . .
O1 C16 C15 114.4(4) . .
C17 C16 C15 119.0(4) . .
C18 C17 C16 127.4(4) . .
C18 C17 H17 116.3 . .
C16 C17 H17 116.3 . .
O2 C18 C17 126.7(4) . .
O2 C18 C19 114.0(4) . .
C17 C18 C19 119.3(4) . .
C18 C19 H19A 109.5 . .
C18 C19 H19B 109.5 . .
H19A C19 H19B 109.5 . .
C18 C19 H19C 109.5 . .
H19A C19 H19C 109.5 . .
H19B C19 H19C 109.5 . .
C21 C20 H20A 109.5 . .
C21 C20 H20B 109.5 . .
H20A C20 H20B 109.5 . .
C21 C20 H20C 109.5 . .
H20A C20 H20C 109.5 . .
H20B C20 H20C 109.5 . .
O3 C21 C22 126.3(4) . .
O3 C21 C20 115.0(4) . .
C22 C21 C20 118.7(4) . .
C21 C22 C23 126.0(4) . .
C21 C22 H22 117.0 . .
C23 C22 H22 117.0 . .
O4 C23 C22 125.9(4) . .
O4 C23 C24 114.2(3) . .
C22 C23 C24 119.9(4) . .
C23 C24 H24A 109.5 . .
C23 C24 H24B 109.5 . .
H24A C24 H24B 109.5 . .
C23 C24 H24C 109.5 . .
H24A C24 H24C 109.5 . .
H24B C24 H24C 109.5 . .

loop_
_geom_bond_atom_site_label_1
_geom_bond_atom_site_label_2
_geom_bond_distance
_geom_bond_site_symmetry_2
Ru1 N2 1.976(3) .
Ru1 N1 1.992(3) .
Ru1 O4 2.016(3) .
Ru1 O1 2.042(3) .
Ru1 O3 2.044(3) .
Ru1 O2 2.061(2) .
O1 C16 1.289(5) .
O2 C18 1.286(5) .
O3 C21 1.273(5) .
O4 C23 1.269(5) .
N1 C7 1.345(5) .
N1 C1 1.418(4) .
N2 C14 1.329(5) .
N2 C8 1.445(4) .
C1 C2 1.391(5) .
C1 C6 1.405(5) .
C2 C3 1.392(6) .
C2 H2 0.9500 .
C3 C4 1.395(6) .
C3 H3 0.9500 .
C4 C5 1.382(6) .
C4 H4 0.9500 .
C5 C6 1.405(5) .
C5 H5 0.9500 .
C6 C14 1.457(5) 2_755
C7 C7 1.413(7) 2_755
C7 C14 1.455(5) 2_755
C8 C13 1.373(6) .
C8 C9 1.386(5) .
C9 C10 1.381(5) .
C9 H9 0.9500 .
C10 C11 1.384(6) .
C10 H10 0.9500 .
C11 C12 1.381(6) .
C11 H11 0.9500 .
C12 C13 1.400(6) .
C12 H12 0.9500 .
C13 H13 0.9500 .
C14 C7 1.455(5) 2_755
C14 C6 1.457(5) 2_755
C15 C16 1.506(6) .
C15 H15A 0.9800 .
C15 H15B 0.9800 .
C15 H15C 0.9800 .
C16 C17 1.394(6) .
C17 C18 1.378(6) .
C17 H17 0.9500 .
C18 C19 1.515(6) .
C19 H19A 0.9800 .
C19 H19B 0.9800 .
C19 H19C 0.9800 .
C20 C21 1.512(5) .
C20 H20A 0.9800 .
C20 H20B 0.9800 .
C20 H20C 0.9800 .
C21 C22 1.396(6) .
C22 C23 1.403(6) .
C22 H22 0.9500 .
C23 C24 1.502(6) .
C24 H24A 0.9800 .
C24 H24B 0.9800 .
C24 H24C 0.9800 .

loop_
_geom_torsion_atom_site_label_1
_geom_torsion_atom_site_label_2
_geom_torsion_atom_site_label_3
_geom_torsion_atom_site_label_4
_geom_torsion
_geom_torsion_site_symmetry_4
N2 Ru1 O1 C16 -96.6(3) .
N1 Ru1 O1 C16 173.3(3) .
O4 Ru1 O1 C16 -3(3) .
O3 Ru1 O1 C16 83.1(3) .
O2 Ru1 O1 C16 -5.0(3) .
N2 Ru1 O2 C18 97.7(3) .
N1 Ru1 O2 C18 -148.0(18) .
O4 Ru1 O2 C18 -177.2(3) .
O1 Ru1 O2 C18 2.7(3) .
O3 Ru1 O2 C18 -85.2(3) .
N2 Ru1 O3 C21 -26(2) .
N1 Ru1 O3 C21 70.4(3) .
O4 Ru1 O3 C21 -20.5(3) .
O1 Ru1 O3 C21 161.4(3) .
O2 Ru1 O3 C21 -106.6(3) .
N2 Ru1 O4 C23 -169.2(3) .
N1 Ru1 O4 C23 -79.3(3) .
O1 Ru1 O4 C23 97(3) .
O3 Ru1 O4 C23 11.0(3) .
O2 Ru1 O4 C23 99.1(3) .
N2 Ru1 N1 C7 32.8(3) .
O4 Ru1 N1 C7 -52.5(3) .
O1 Ru1 N1 C7 127.7(3) .
O3 Ru1 N1 C7 -144.4(3) .
O2 Ru1 N1 C7 -81.6(19) .
N2 Ru1 N1 C1 -144.9(3) .
O4 Ru1 N1 C1 129.9(3) .
O1 Ru1 N1 C1 -50.0(3) .
O3 Ru1 N1 C1 38.0(3) .
O2 Ru1 N1 C1 100.8(19) .
N1 Ru1 N2 C14 -30.3(3) .
O4 Ru1 N2 C14 60.6(3) .
O1 Ru1 N2 C14 -121.3(3) .
O3 Ru1 N2 C14 66(2) .
O2 Ru1 N2 C14 146.7(3) .
N1 Ru1 N2 C8 160.6(3) .
O4 Ru1 N2 C8 -108.6(3) .
O1 Ru1 N2 C8 69.5(3) .
O3 Ru1 N2 C8 -103(2) .
O2 Ru1 N2 C8 -22.5(3) .
C7 N1 C1 C2 -174.3(4) .
Ru1 N1 C1 C2 3.7(6) .
C7 N1 C1 C6 1.8(4) .
Ru1 N1 C1 C6 179.8(3) .
C6 C1 C2 C3 0.1(6) .
N1 C1 C2 C3 175.8(4) .
C1 C2 C3 C4 0.3(6) .
C2 C3 C4 C5 -0.7(7) .
C3 C4 C5 C6 0.5(6) .
C4 C5 C6 C1 0.0(6) .
C4 C5 C6 C14 -176.1(4) 2_755
C2 C1 C6 C5 -0.3(6) .
N1 C1 C6 C5 -176.6(3) .
C2 C1 C6 C14 176.8(4) 2_755
N1 C1 C6 C14 0.5(4) 2_755
C1 N1 C7 C7 161.15(19) 2_755
Ru1 N1 C7 C7 -17.0(4) 2_755
C1 N1 C7 C14 -3.4(4) 2_755
Ru1 N1 C7 C14 178.5(2) 2_755
C14 N2 C8 C13 96.8(4) .
Ru1 N2 C8 C13 -93.2(4) .
C14 N2 C8 C9 -83.8(4) .
Ru1 N2 C8 C9 86.2(4) .
C13 C8 C9 C10 -3.3(6) .
N2 C8 C9 C10 177.4(4) .
C8 C9 C10 C11 1.3(6) .
C9 C10 C11 C12 1.1(7) .
C10 C11 C12 C13 -1.7(7) .
C9 C8 C13 C12 2.7(6) .
N2 C8 C13 C12 -177.9(4) .
C11 C12 C13 C8 -0.2(6) .
C8 N2 C14 C7 -177.9(3) 2_755
Ru1 N2 C14 C7 12.7(5) 2_755
C8 N2 C14 C6 -2.1(6) 2_755
Ru1 N2 C14 C6 -171.6(3) 2_755
Ru1 O1 C16 C17 4.3(6) .
Ru1 O1 C16 C15 -179.0(3) .
O1 C16 C17 C18 0.7(7) .
C15 C16 C17 C18 -175.9(4) .
Ru1 O2 C18 C17 0.7(6) .
Ru1 O2 C18 C19 -178.6(3) .
C16 C17 C18 O2 -3.6(7) .
C16 C17 C18 C19 175.7(4) .
Ru1 O3 C21 C22 17.4(5) .
Ru1 O3 C21 C20 -163.6(3) .
O3 C21 C22 C23 2.1(6) .
C20 C21 C22 C23 -176.9(4) .
Ru1 O4 C23 C22 2.7(5) .
Ru1 O4 C23 C24 -174.6(2) .
C21 C22 C23 O4 -13.9(6) .
C21 C22 C23 C24 163.3(4) .
